data_7210588
loop_
_publ_author_name
'Zhao, Hai-Yan'
'Zhao, Jun-Wei'
'Yang, Bai-Feng'
'He, Huan'
'Yang, Guo-Yu'

_publ_section_title
;
 Organic--inorganic hybrids based on monovacant Keggin-type
 polyoxotungstates and 3d--4f heterometals
;
_journal_issue 40
_journal_name_full CrystEngComm
_journal_page_first 8186
_journal_paper_doi 10.1039/c3ce41007b
_journal_volume 15
_journal_year 2013
_chemical_formula_sum 'C20 H102 Cu4 N16 Na2 O98 P2 Sm2 W22'
_chemical_formula_weight 6842.66
_chemical_name_systematic
; 
 ? 
;
_space_group_IT_number 15
_symmetry_cell_setting monoclinic
_symmetry_space_group_name_Hall '-C 2yc'
_symmetry_space_group_name_H-M 'C 1 2/c 1'
_atom_sites_solution_hydrogens geom
_atom_sites_solution_primary direct
_atom_sites_solution_secondary difmap
_audit_creation_method SHELXL-97
_cell_angle_alpha 90.00
_cell_angle_beta 90.930(4)
_cell_angle_gamma 90.00
_cell_formula_units_Z 4
_cell_length_a 41.5173(15)
_cell_length_b 12.1282(4)
_cell_length_c 23.1543(10)
_cell_measurement_reflns_used 12380
_cell_measurement_temperature 293(2)
_cell_measurement_theta_max 29.4408
_cell_measurement_theta_min 2.9383
_cell_volume 11657.4(8)
_computing_cell_refinement 'Bruker FRAMBO'
_computing_data_collection 'Bruker FRAMBO'
_computing_data_reduction 'Bruker SHELXTL'
_computing_molecular_graphics 'Bruker SHELXTL'
_computing_publication_material 'Bruker SHELXTL'
_computing_structure_refinement 'SHELXL-97 (Sheldrick, 1997)'
_computing_structure_solution 'SHELXS-97 (Sheldrick, 1990)'
_diffrn_ambient_temperature 293(2)
_diffrn_detector_area_resol_mean none
_diffrn_measured_fraction_theta_full 0.983
_diffrn_measured_fraction_theta_max 0.983
_diffrn_measurement_device_type 'multiwire proportional'
_diffrn_measurement_method 'phi and omega scans'
_diffrn_radiation_monochromator graphite
_diffrn_radiation_source 'fine-focus sealed tube'
_diffrn_radiation_type MoK\a
_diffrn_radiation_wavelength 0.71073
_diffrn_reflns_av_R_equivalents 0.1157
_diffrn_reflns_av_sigmaI/netI 0.1032
_diffrn_reflns_limit_h_max 49
_diffrn_reflns_limit_h_min -45
_diffrn_reflns_limit_k_max 14
_diffrn_reflns_limit_k_min -14
_diffrn_reflns_limit_l_max 26
_diffrn_reflns_limit_l_min -27
_diffrn_reflns_number 30886
_diffrn_reflns_theta_full 25.00
_diffrn_reflns_theta_max 25.00
_diffrn_reflns_theta_min 2.94
_diffrn_standards_decay_% none
_diffrn_standards_interval_count none
_diffrn_standards_interval_time none
_diffrn_standards_number none
_exptl_absorpt_coefficient_mu 23.455
_exptl_absorpt_correction_T_max 0.1652
_exptl_absorpt_correction_T_min 0.0708
_exptl_absorpt_correction_type multi-scan
_exptl_absorpt_process_details SADABS
_exptl_crystal_colour purple
_exptl_crystal_density_diffrn 3.899
_exptl_crystal_density_method 'not measured'
_exptl_crystal_description block
_exptl_crystal_F_000 12152
_exptl_crystal_size_max 0.24
_exptl_crystal_size_mid 0.18
_exptl_crystal_size_min 0.12
_refine_diff_density_max 3.811
_refine_diff_density_min -3.377
_refine_diff_density_rms 0.619
_refine_ls_extinction_method none
_refine_ls_goodness_of_fit_ref 1.023
_refine_ls_hydrogen_treatment constr
_refine_ls_matrix_type full
_refine_ls_number_parameters 752
_refine_ls_number_reflns 10092
_refine_ls_number_restraints 360
_refine_ls_restrained_S_all 1.005
_refine_ls_R_factor_all 0.0928
_refine_ls_R_factor_gt 0.0763
_refine_ls_shift/su_max 0.002
_refine_ls_shift/su_mean 0.000
_refine_ls_structure_factor_coef Fsqd
_refine_ls_weighting_details 'calc w=1/[\s^2^(Fo^2^)+(0.1256P)^2^+164.2062P] where P=(Fo^2^+2Fc^2^)/3'
_refine_ls_weighting_scheme calc
_refine_ls_wR_factor_gt 0.1945
_refine_ls_wR_factor_ref 0.2077
_reflns_number_gt 7974
_reflns_number_total 10092
_reflns_threshold_expression >2sigma(I)
_cod_data_source_file c3ce41007b.txt
_cod_data_source_block 3
_cod_depositor_comments
;
The following automatic conversions were performed:

'_symmetry_cell_setting' value 'Monoclinic' changed to 'monoclinic'
according to /home/saulius/struct/CIF-dictionaries/cif_core.dic
dictionary named 'cif_core.dic' version 2.4.2 from
2011-04-26.

'_refine_ls_hydrogen_treatment' value 'CONSTR' changed
to 'constr' according to
/home/saulius/struct/CIF-dictionaries/cif_core.dic dictionary named
'cif_core.dic' version 2.4.2 from 2011-04-26.

Automatic conversion script
Id: cif_fix_values 1891 2012-01-12 08:04:46Z andrius 
;
_cod_original_sg_symbol_H-M C2/c
_cod_database_code 7210588

loop_
_symmetry_equiv_pos_as_xyz
'x, y, z'
'-x, y, -z+1/2'
'x+1/2, y+1/2, z'
'-x+1/2, y+1/2, -z+1/2'
'-x, -y, -z'
'x, -y, z-1/2'
'-x+1/2, -y+1/2, -z'
'x+1/2, -y+1/2, z-1/2'

loop_
_atom_site_label
_atom_site_type_symbol
_atom_site_fract_x
_atom_site_fract_y
_atom_site_fract_z
_atom_site_U_iso_or_equiv
_atom_site_adp_type
_atom_site_occupancy
_atom_site_symmetry_multiplicity
_atom_site_calc_flag
_atom_site_refinement_flags
C1 C 0.2924(7) 0.967(2) 0.4220(12) 0.041(6) Uani 1 1 d U
H1E H 0.3143 0.9458 0.4302 0.062 Uiso 1 1 calc R
H1D H 0.2857 1.0205 0.4499 0.062 Uiso 1 1 calc R
H1C H 0.2910 0.9985 0.3840 0.062 Uiso 1 1 calc R
C2 C 0.2714(6) 0.8693(19) 0.4249(10) 0.030(5) Uani 1 1 d U
C3 C 0.0304(7) 0.677(2) 0.0297(13) 0.051(7) Uani 1 1 d U
H3A H 0.0392 0.6236 0.0033 0.061 Uiso 1 1 calc R
H3B H 0.0101 0.6494 0.0438 0.061 Uiso 1 1 calc R
C4 C 0.0253(7) 0.785(2) -0.0002(12) 0.045(7) Uani 1 1 d U
H4A H 0.0164 0.8390 0.0257 0.054 Uiso 1 1 calc R
H4B H 0.0111 0.7763 -0.0335 0.054 Uiso 1 1 calc R
C5 C 0.1575(7) 0.835(2) 0.0461(12) 0.043(6) Uani 1 1 d U
H5A H 0.1771 0.8395 0.0240 0.052 Uiso 1 1 calc R
H5B H 0.1571 0.8965 0.0726 0.052 Uiso 1 1 calc R
C6 C 0.1576(6) 0.7320(19) 0.0788(11) 0.032(5) Uani 1 1 d U
C7 C 0.1294(9) 0.261(3) 0.2594(16) 0.069(9) Uani 1 1 d U
H7A H 0.1228 0.3346 0.2699 0.083 Uiso 1 1 calc R
H7B H 0.1109 0.2125 0.2621 0.083 Uiso 1 1 calc R
C8 C 0.1410(12) 0.261(4) 0.200(2) 0.101(13) Uani 1 1 d U
H8A H 0.1440 0.1853 0.1871 0.121 Uiso 1 1 calc R
H8B H 0.1250 0.2949 0.1748 0.121 Uiso 1 1 calc R
C9 C 0.2630(11) 0.359(4) 0.2954(18) 0.091(7) Uani 1 1 d U
H9A H 0.2849 0.3500 0.2823 0.110 Uiso 1 1 calc R
H9B H 0.2610 0.4297 0.3144 0.110 Uiso 1 1 calc R
C10 C 0.2542(11) 0.273(4) 0.331(2) 0.093(8) Uani 1 1 d U
H10A H 0.2648 0.2850 0.3685 0.111 Uiso 1 1 calc R
H10B H 0.2627 0.2056 0.3156 0.111 Uiso 1 1 calc R
Cu1 Cu 0.09096(7) 0.7807(2) 0.04637(12) 0.0292(6) Uani 1 1 d .
Cu2 Cu 0.19618(11) 0.2814(3) 0.26895(16) 0.0560(11) Uani 1 1 d .
N1 N 0.0534(6) 0.6970(18) 0.0792(9) 0.051(7) Uani 1 1 d .
H1A H 0.0601 0.6325 0.0944 0.061 Uiso 1 1 calc R
H1B H 0.0439 0.7367 0.1070 0.061 Uiso 1 1 calc R
N2 N 0.0593(4) 0.8170(19) -0.0186(8) 0.035(5) Uani 1 1 d .
H2A H 0.0600 0.8896 -0.0264 0.041 Uiso 1 1 calc R
H2B H 0.0646 0.7799 -0.0507 0.041 Uiso 1 1 calc R
N3 N 0.1294(6) 0.8411(19) 0.0065(9) 0.048(6) Uani 1 1 d .
H3C H 0.1332 0.8019 -0.0257 0.057 Uiso 1 1 calc R
H3D H 0.1258 0.9117 -0.0038 0.057 Uiso 1 1 calc R
N4 N 0.1246(4) 0.7231(14) 0.1045(8) 0.022(4) Uani 1 1 d U
H4C H 0.1239 0.7628 0.1373 0.027 Uiso 1 1 calc R
H4D H 0.1204 0.6522 0.1132 0.027 Uiso 1 1 calc R
N5 N 0.1537(6) 0.2246(18) 0.2982(9) 0.050(7) Uani 1 1 d .
H5C H 0.1539 0.1505 0.2998 0.060 Uiso 1 1 calc R
H5D H 0.1500 0.2510 0.3338 0.060 Uiso 1 1 calc R
N6 N 0.1715(8) 0.321(3) 0.1961(11) 0.081(11) Uani 1 1 d .
H6C H 0.1680 0.3939 0.1941 0.098 Uiso 1 1 calc R
H6D H 0.1824 0.2996 0.1647 0.098 Uiso 1 1 calc R
N7 N 0.2381(8) 0.348(3) 0.2441(14) 0.083(7) Uani 1 1 d U
H7C H 0.2467 0.3049 0.2165 0.100 Uiso 1 1 calc R
H7D H 0.2344 0.4146 0.2287 0.100 Uiso 1 1 calc R
N8 N 0.2196(7) 0.256(2) 0.3422(12) 0.069(8) Uani 1 1 d .
H8C H 0.2127 0.3025 0.3694 0.083 Uiso 1 1 calc R
H8D H 0.2163 0.1862 0.3545 0.083 Uiso 1 1 calc R
Na1 Na 0.0090(2) 0.3490(8) 0.2613(3) 0.0136(19) Uani 1 1 d .
O1 O 0.1339(3) 0.6844(11) 0.5569(6) 0.020(3) Uani 1 1 d U
O2 O 0.0714(4) 0.7004(13) 0.5268(7) 0.031(4) Uani 1 1 d U
O3 O 0.0470(4) 0.7750(12) 0.4278(6) 0.027(3) Uani 1 1 d U
O4 O 0.1078(4) 0.8785(15) 0.5339(8) 0.003(4) Uiso 0.75 1 d P
O4' O 0.1061(12) 0.906(5) 0.518(3) 0.007(13) Uiso 0.25 1 d P
O5 O 0.0413(4) 0.9094(14) 0.5265(7) 0.036(4) Uani 1 1 d U
O6 O 0.0815(3) 0.9523(11) 0.4344(6) 0.021(3) Uani 1 1 d U
O7 O 0.1704(4) 0.8766(13) 0.5842(7) 0.034(4) Uani 1 1 d U
O8 O 0.1846(4) 0.7406(12) 0.4930(6) 0.026(3) Uani 1 1 d U
O9 O 0.1171(3) 0.7374(10) 0.4498(6) 0.016(3) Uani 1 1 d U
O10 O 0.1573(3) 0.9300(11) 0.4663(6) 0.021(3) Uani 1 1 d U
O11 O 0.0697(4) 1.1117(14) 0.3480(7) 0.039(4) Uani 1 1 d U
O12 O 0.1311(4) 1.0465(12) 0.3807(6) 0.025(3) Uani 1 1 d U
O13 O 0.0615(4) 0.8783(12) 0.3359(6) 0.024(3) Uani 1 1 d U
O14 O 0.1985(4) 1.0712(13) 0.4071(7) 0.034(4) Uani 1 1 d U
O15 O 0.1716(4) 0.9627(12) 0.3070(6) 0.027(3) Uani 1 1 d U
O16 O 0.1985(4) 0.8442(12) 0.3907(6) 0.026(3) Uani 1 1 d U
O17 O 0.1312(3) 0.8348(11) 0.3607(6) 0.021(3) Uani 1 1 d U
O18 O 0.1086(4) 0.9752(13) 0.2805(7) 0.009(3) Uani 0.75 1 d PU
O18' O 0.0936(13) 0.889(4) 0.253(2) 0.015(11) Uiso 0.25 1 d P
O19 O 0.1689(3) 0.7507(11) 0.2709(6) 0.020(3) Uani 1 1 d U
O20 O 0.1093(4) 0.7716(13) 0.2432(7) 0.030(4) Uani 1 1 d U
O21 O 0.1530(4) 0.9222(14) 0.1934(7) 0.037(4) Uani 1 1 d U
O22 O 0.2148(3) 0.6426(11) 0.3303(6) 0.021(3) Uani 1 1 d U
O23 O 0.1974(4) 0.5519(14) 0.2279(7) 0.037(4) Uani 1 1 d U
O24 O 0.1336(4) 0.5775(13) 0.2653(6) 0.004(3) Uiso 0.77 1 d P
O24' O 0.1402(12) 0.636(4) 0.260(2) 0.005(11) Uiso 0.23 1 d P
O25 O 0.1741(3) 0.4679(11) 0.3320(6) 0.021(3) Uani 1 1 d U
O26 O 0.1529(3) 0.6467(11) 0.3779(6) 0.019(3) Uani 1 1 d U
O27 O 0.0749(3) 0.4982(11) 0.2929(6) 0.020(3) Uani 1 1 d U
O28 O 0.0513(4) 0.6991(12) 0.2729(6) 0.023(3) Uani 1 1 d U
O29 O 0.0944(3) 0.6693(11) 0.3551(6) 0.019(3) Uani 1 1 d U
O30 O 0.0543(4) 0.3645(13) 0.3843(7) 0.034(4) Uani 1 1 d U
O31 O 0.0386(3) 0.5905(11) 0.3682(6) 0.023(3) Uani 1 1 d U
O32 O 0.0771(3) 0.5383(11) 0.4539(6) 0.019(3) Uani 1 1 d U
O33 O 0.0950(4) 0.4996(13) 0.5702(7) 0.034(4) Uani 1 1 d U
O34 O 0.1379(3) 0.5163(11) 0.4789(6) 0.021(3) Uani 1 1 d U
O35 O 0.1997(4) 0.5175(12) 0.4377(7) 0.028(3) Uani 1 1 d U
O36 O 0.1161(4) 0.4482(12) 0.3792(6) 0.024(3) Uani 1 1 d U
O37 O 0.1652(4) 0.3255(13) 0.4269(7) 0.033(4) Uani 1 1 d U
O38 O -0.0009(4) 0.7782(13) 0.3402(7) 0.031(4) Uani 1 1 d U
O39 O 0.0837(4) 0.5843(13) 0.1845(7) 0.033(4) Uani 1 1 d U
O40 O 0.2698(4) 0.7971(13) 0.3883(7) 0.031(4) Uani 1 1 d U
O41 O 0.2550(4) 0.8574(13) 0.4727(7) 0.034(4) Uani 1 1 d U
O1W O 0.2688(5) 0.5519(17) 0.4133(8) 0.052(5) Uani 1 1 d U
O2W O 0.0511(5) 0.9150(17) 0.2040(9) 0.058(5) Uani 1 1 d U
O3W O 0.2430(7) 0.871(2) 0.0095(12) 0.088(8) Uani 1 1 d U
O4W O 0.0859(5) 0.9327(16) 0.1026(8) 0.050(5) Uani 1 1 d U
O5W O 0.2150(9) 0.105(3) 0.2329(15) 0.126(11) Uani 1 1 d U
O6W O -0.0173(7) 0.455(2) 0.3041(12) 0.091(8) Uani 1 1 d U
O7W O 0.0000 0.048(4) 0.2500 0.102(12) Uani 1 2 d SU
O8W O 0.0000 0.323(7) 0.2500 0.15(4) Uiso 1 2 d S
O9W O -0.0302(11) 0.386(4) 0.3568(18) 0.153(15) Uiso 1 1 d .
P1 P 0.12467(12) 0.7211(4) 0.3859(2) 0.0130(10) Uani 1 1 d .
Sm1 Sm 0.22476(3) 0.68911(9) 0.42904(5) 0.0214(3) Uani 1 1 d .
W1 W 0.07094(2) 0.84208(7) 0.49032(4) 0.0212(2) Uani 1 1 d .
W2 W 0.15274(2) 0.81750(7) 0.52407(4) 0.0189(2) Uani 1 1 d .
W3 W 0.09191(2) 0.99384(7) 0.35660(4) 0.0226(2) Uani 1 1 d .
W4 W 0.17342(2) 0.96125(7) 0.39190(4) 0.0188(2) Uani 0.98 1 d P
W4' W 0.1675(18) 1.036(6) 0.407(3) 0.058(17) Uiso 0.02 1 d P
W5 W 0.14287(2) 0.87495(7) 0.26040(4) 0.0216(2) Uani 1 1 d .
W6 W 0.18093(2) 0.60196(7) 0.29052(4) 0.0182(2) Uani 0.98 1 d P
W6' W 0.1675(16) 0.541(6) 0.390(3) 0.050(15) Uiso 0.02 1 d P
W7 W 0.09233(2) 0.62461(7) 0.25358(4) 0.0218(2) Uani 1 1 d .
W8 W 0.04016(2) 0.74310(7) 0.34838(4) 0.0225(2) Uani 1 1 d .
W9 W 0.07350(2) 0.48859(7) 0.37683(4) 0.0228(2) Uani 1 1 d .
W10 W 0.10432(2) 0.59041(7) 0.51642(4) 0.0219(2) Uani 1 1 d .
W11 W 0.16159(2) 0.46396(7) 0.41250(4) 0.0215(2) Uani 1 1 d .

loop_
_atom_site_aniso_label
_atom_site_aniso_U_11
_atom_site_aniso_U_22
_atom_site_aniso_U_33
_atom_site_aniso_U_23
_atom_site_aniso_U_13
_atom_site_aniso_U_12
C1 0.041(6) 0.041(6) 0.042(6) 0.0000(10) 0.0007(10) -0.0003(10)
C2 0.030(5) 0.030(5) 0.030(5) 0.0000(10) 0.0005(10) 0.0000(10)
C3 0.051(7) 0.051(7) 0.051(7) 0.0000(10) 0.0008(10) 0.0000(10)
C4 0.045(7) 0.045(7) 0.045(7) 0.0001(10) 0.0008(10) 0.0002(10)
C5 0.043(7) 0.044(7) 0.043(7) 0.0000(10) 0.0007(10) -0.0002(10)
C6 0.032(5) 0.032(5) 0.032(5) 0.0000(10) 0.0005(10) 0.0001(10)
C7 0.070(9) 0.069(9) 0.069(9) 0.0001(10) 0.0011(10) -0.0001(10)
C8 0.101(13) 0.101(13) 0.101(13) 0.0000(10) 0.0017(10) 0.0000(10)
C9 0.091(7) 0.091(7) 0.091(7) 0.0000(9) 0.0016(9) 0.0000(9)
C10 0.093(8) 0.093(8) 0.093(8) 0.0001(10) 0.0015(10) 0.0000(10)
Cu1 0.0406(18) 0.0267(14) 0.0204(15) 0.0036(11) 0.0020(12) 0.0006(13)
Cu2 0.093(3) 0.0340(18) 0.042(2) 0.0067(15) 0.0261(19) -0.0096(19)
N1 0.09(2) 0.037(12) 0.027(12) 0.006(10) -0.002(12) 0.031(13)
N2 0.023(11) 0.055(13) 0.027(11) 0.009(10) 0.010(8) 0.007(10)
N3 0.080(18) 0.044(13) 0.020(12) 0.008(10) 0.008(11) -0.033(13)
N4 0.022(4) 0.022(4) 0.022(4) 0.0000(10) 0.0003(10) 0.0000(10)
N5 0.09(2) 0.036(12) 0.024(12) 0.006(10) 0.009(12) -0.010(13)
N6 0.12(3) 0.08(2) 0.043(16) -0.018(14) 0.031(16) -0.07(2)
N7 0.093(11) 0.079(10) 0.078(10) 0.000(9) 0.012(9) -0.008(9)
N8 0.07(2) 0.068(18) 0.07(2) 0.032(15) 0.024(15) 0.021(15)
Na1 0.020(5) 0.016(4) 0.005(5) 0.004(3) 0.000(3) 0.003(3)
O1 0.020(3) 0.020(3) 0.020(3) -0.0001(10) 0.0004(10) -0.0001(10)
O2 0.031(4) 0.031(4) 0.032(4) 0.0004(10) 0.0004(10) -0.0001(10)
O3 0.027(4) 0.027(4) 0.027(4) 0.0001(10) 0.0009(10) 0.0002(10)
O5 0.036(4) 0.036(4) 0.036(4) -0.0001(10) 0.0011(10) 0.0001(10)
O6 0.021(3) 0.021(3) 0.021(3) 0.0000(10) 0.0003(10) 0.0003(10)
O7 0.034(4) 0.034(4) 0.034(4) -0.0002(10) 0.0002(10) 0.0000(10)
O8 0.027(4) 0.026(4) 0.026(4) -0.0001(10) 0.0006(10) -0.0001(10)
O9 0.015(3) 0.016(3) 0.016(3) 0.0001(10) 0.0003(10) 0.0001(10)
O10 0.021(3) 0.021(3) 0.021(3) 0.0003(10) 0.0004(10) 0.0003(10)
O11 0.039(4) 0.039(4) 0.039(4) -0.0001(10) 0.0008(10) 0.0002(10)
O12 0.025(3) 0.024(3) 0.025(3) 0.0002(10) 0.0004(10) 0.0001(10)
O13 0.025(3) 0.025(3) 0.024(3) 0.0002(10) 0.0004(10) 0.0000(10)
O14 0.034(4) 0.034(4) 0.034(4) -0.0001(10) 0.0005(10) -0.0002(10)
O15 0.027(4) 0.027(4) 0.027(4) 0.0002(10) 0.0003(10) -0.0002(10)
O16 0.026(4) 0.026(3) 0.026(4) 0.0000(10) 0.0004(10) 0.0002(10)
O17 0.021(3) 0.021(3) 0.021(3) 0.0001(10) 0.0002(10) -0.0001(10)
O18 0.009(3) 0.009(3) 0.009(3) -0.0001(10) 0.0003(10) -0.0001(10)
O19 0.020(3) 0.020(3) 0.020(3) 0.0002(10) 0.0003(10) 0.0000(10)
O20 0.030(4) 0.030(4) 0.030(4) 0.0000(10) 0.0005(10) -0.0002(10)
O21 0.038(4) 0.037(4) 0.037(4) 0.0003(10) 0.0007(10) -0.0001(10)
O22 0.021(3) 0.021(3) 0.021(3) 0.0000(10) 0.0006(10) 0.0001(10)
O23 0.037(4) 0.037(4) 0.036(4) -0.0002(10) 0.0007(10) 0.0000(10)
O25 0.021(3) 0.021(3) 0.021(3) 0.0001(10) 0.0004(10) 0.0000(10)
O26 0.019(3) 0.019(3) 0.019(3) -0.0001(10) 0.0004(10) 0.0000(10)
O27 0.020(3) 0.020(3) 0.019(3) -0.0002(10) 0.0005(10) -0.0001(10)
O28 0.023(3) 0.023(3) 0.023(3) -0.0002(10) 0.0004(10) -0.0001(10)
O29 0.019(3) 0.020(3) 0.019(3) 0.0001(10) 0.0004(10) -0.0003(10)
O30 0.034(4) 0.034(4) 0.034(4) 0.0000(10) 0.0005(10) -0.0001(10)
O31 0.023(3) 0.023(3) 0.023(3) -0.0004(10) 0.0003(10) 0.0001(10)
O32 0.019(3) 0.019(3) 0.019(3) 0.0000(10) 0.0008(10) 0.0003(10)
O33 0.035(4) 0.034(4) 0.035(4) 0.0001(10) 0.0005(10) 0.0000(10)
O34 0.021(3) 0.021(3) 0.021(3) 0.0000(10) 0.0002(10) 0.0002(10)
O35 0.028(4) 0.028(4) 0.028(4) 0.0002(10) 0.0001(10) -0.0001(10)
O36 0.023(3) 0.024(3) 0.024(3) 0.0001(10) 0.0005(10) -0.0001(10)
O37 0.033(4) 0.033(4) 0.033(4) -0.0001(10) 0.0006(10) -0.0001(10)
O38 0.031(4) 0.031(4) 0.031(4) 0.0001(10) 0.0004(10) 0.0001(10)
O39 0.033(4) 0.033(4) 0.033(4) -0.0003(10) 0.0006(10) -0.0001(10)
O40 0.031(4) 0.031(4) 0.031(4) -0.0001(10) 0.0005(10) -0.0001(10)
O41 0.034(4) 0.034(4) 0.034(4) 0.0000(10) 0.0006(10) 0.0000(10)
O1W 0.052(5) 0.052(5) 0.052(5) -0.0003(10) 0.0008(10) 0.0001(10)
O2W 0.058(6) 0.058(6) 0.058(6) 0.0000(10) 0.0011(10) -0.0001(10)
O3W 0.088(8) 0.088(8) 0.088(8) -0.0001(10) 0.0014(10) 0.0000(10)
O4W 0.050(5) 0.050(5) 0.050(5) 0.0000(10) 0.0009(10) 0.0002(10)
O5W 0.126(11) 0.126(11) 0.126(11) 0.0000(10) 0.0022(10) 0.0000(10)
O6W 0.091(8) 0.091(8) 0.091(8) 0.0000(10) 0.0015(10) 0.0001(10)
O7W 0.102(12) 0.101(12) 0.102(12) 0.000 0.0016(10) 0.000
P1 0.010(3) 0.014(2) 0.014(3) -0.001(2) -0.0077(19) -0.004(2)
Sm1 0.0239(6) 0.0227(5) 0.0177(6) -0.0030(4) -0.0003(4) 0.0007(5)
W1 0.0233(5) 0.0222(4) 0.0182(5) -0.0033(3) 0.0026(3) -0.0003(4)
W2 0.0227(5) 0.0200(4) 0.0141(5) -0.0024(3) 0.0002(3) 0.0002(3)
W3 0.0289(5) 0.0179(4) 0.0210(5) 0.0010(3) -0.0008(4) 0.0022(4)
W4 0.0251(5) 0.0145(4) 0.0168(5) 0.0003(3) -0.0010(3) -0.0028(4)
W5 0.0301(6) 0.0204(4) 0.0144(5) 0.0020(3) 0.0012(4) -0.0029(4)
W6 0.0246(5) 0.0181(4) 0.0121(5) -0.0033(3) 0.0024(3) -0.0010(4)
W7 0.0271(5) 0.0257(5) 0.0126(5) -0.0021(3) -0.0011(3) -0.0061(4)
W8 0.0200(5) 0.0285(5) 0.0190(5) -0.0010(4) -0.0015(3) -0.0034(4)
W9 0.0294(5) 0.0212(4) 0.0180(5) -0.0010(3) 0.0012(4) -0.0076(4)
W10 0.0315(6) 0.0192(4) 0.0149(5) 0.0010(3) 0.0042(4) -0.0030(4)
W11 0.0295(5) 0.0150(4) 0.0199(5) -0.0002(3) 0.0013(4) -0.0002(4)

loop_
_atom_type_symbol
_atom_type_description
_atom_type_scat_dispersion_real
_atom_type_scat_dispersion_imag
_atom_type_scat_source
C C 0.0033 0.0016 'International Tables Vol C Tables 4.2.6.8 and 6.1.1.4'
H H 0.0000 0.0000 'International Tables Vol C Tables 4.2.6.8 and 6.1.1.4'
Cu Cu 0.3201 1.2651 'International Tables Vol C Tables 4.2.6.8 and 6.1.1.4'
N N 0.0061 0.0033 'International Tables Vol C Tables 4.2.6.8 and 6.1.1.4'
O O 0.0106 0.0060 'International Tables Vol C Tables 4.2.6.8 and 6.1.1.4'
P P 0.1023 0.0942 'International Tables Vol C Tables 4.2.6.8 and 6.1.1.4'
Sm Sm -0.1638 3.4418 'International Tables Vol C Tables 4.2.6.8 and 6.1.1.4'
W W -0.8490 6.8722 'International Tables Vol C Tables 4.2.6.8 and 6.1.1.4'
Na Na 0.0362 0.0249 'International Tables Vol C Tables 4.2.6.8 and 6.1.1.4'

loop_
_geom_angle_atom_site_label_1
_geom_angle_atom_site_label_2
_geom_angle_atom_site_label_3
_geom_angle
_geom_angle_site_symmetry_1
_geom_angle_site_symmetry_3
C2 C1 H1E 109.5 . .
C2 C1 H1D 109.5 . .
H1E C1 H1D 109.5 . .
C2 C1 H1C 109.5 . .
H1E C1 H1C 109.5 . .
H1D C1 H1C 109.5 . .
O40 C2 O41 119(2) . .
O40 C2 C1 125(2) . .
O41 C2 C1 116(2) . .
C4 C3 N1 107(2) . .
C4 C3 H3A 110.2 . .
N1 C3 H3A 110.2 . .
C4 C3 H3B 110.2 . .
N1 C3 H3B 110.2 . .
H3A C3 H3B 108.5 . .
C3 C4 N2 103(2) . .
C3 C4 H4A 111.1 . .
N2 C4 H4A 111.1 . .
C3 C4 H4B 111.1 . .
N2 C4 H4B 111.1 . .
H4A C4 H4B 109.1 . .
C6 C5 N3 111(2) . .
C6 C5 H5A 109.4 . .
N3 C5 H5A 109.4 . .
C6 C5 H5B 109.4 . .
N3 C5 H5B 109.4 . .
H5A C5 H5B 108.0 . .
C5 C6 N4 106(2) . .
N5 C7 C8 111(3) . .
N5 C7 H7A 109.5 . .
C8 C7 H7A 109.5 . .
N5 C7 H7B 109.5 . .
C8 C7 H7B 109.5 . .
H7A C7 H7B 108.0 . .
N6 C8 C7 111(4) . .
N6 C8 H8A 109.5 . .
C7 C8 H8A 109.5 . .
N6 C8 H8B 109.5 . .
C7 C8 H8B 109.5 . .
H8A C8 H8B 108.1 . .
C10 C9 N7 102(4) . .
C10 C9 H9A 111.3 . .
N7 C9 H9A 111.3 . .
C10 C9 H9B 111.3 . .
N7 C9 H9B 111.3 . .
H9A C9 H9B 109.2 . .
C9 C10 N8 119(4) . .
C9 C10 H10A 107.7 . .
N8 C10 H10A 107.7 . .
C9 C10 H10B 107.7 . .
N8 C10 H10B 107.7 . .
H10A C10 H10B 107.1 . .
N3 Cu1 N1 170.6(9) . .
N3 Cu1 N2 95.2(9) . .
N1 Cu1 N2 83.9(8) . .
N3 Cu1 N4 83.5(9) . .
N1 Cu1 N4 96.0(8) . .
N2 Cu1 N4 171.2(8) . .
N3 Cu1 O4W 92.8(8) . .
N1 Cu1 O4W 96.5(8) . .
N2 Cu1 O4W 100.6(8) . .
N4 Cu1 O4W 88.2(7) . .
N8 Cu2 N7 83.8(13) . .
N8 Cu2 N6 175.3(13) . .
N7 Cu2 N6 95.6(12) . .
N8 Cu2 N5 94.6(11) . .
N7 Cu2 N5 175.6(12) . .
N6 Cu2 N5 85.7(10) . .
N8 Cu2 O5W 89.9(12) . .
N7 Cu2 O5W 88.2(13) . .
N6 Cu2 O5W 94.7(12) . .
N5 Cu2 O5W 95.8(11) . .
C3 N1 Cu1 106.2(17) . .
C3 N1 H1A 110.5 . .
Cu1 N1 H1A 110.5 . .
C3 N1 H1B 110.5 . .
Cu1 N1 H1B 110.5 . .
H1A N1 H1B 108.7 . .
C4 N2 Cu1 109.1(15) . .
C4 N2 H2A 109.9 . .
Cu1 N2 H2A 109.9 . .
C4 N2 H2B 109.9 . .
Cu1 N2 H2B 109.9 . .
H2A N2 H2B 108.3 . .
C5 N3 Cu1 108.8(15) . .
C5 N3 H3C 109.9 . .
Cu1 N3 H3C 109.9 . .
C5 N3 H3D 109.9 . .
Cu1 N3 H3D 109.9 . .
H3C N3 H3D 108.3 . .
C6 N4 Cu1 109.3(14) . .
C6 N4 H4C 109.8 . .
Cu1 N4 H4C 109.8 . .
C6 N4 H4D 109.8 . .
Cu1 N4 H4D 109.8 . .
H4C N4 H4D 108.3 . .
C7 N5 Cu2 107(2) . .
C7 N5 H5C 110.2 . .
Cu2 N5 H5C 110.2 . .
C7 N5 H5D 110.2 . .
Cu2 N5 H5D 110.2 . .
H5C N5 H5D 108.5 . .
C8 N6 Cu2 105(2) . .
C8 N6 H6C 110.7 . .
Cu2 N6 H6C 110.7 . .
C8 N6 H6D 110.7 . .
Cu2 N6 H6D 110.7 . .
H6C N6 H6D 108.8 . .
C9 N7 Cu2 112(2) . .
C9 N7 H7C 109.1 . .
Cu2 N7 H7C 109.1 . .
C9 N7 H7D 109.1 . .
Cu2 N7 H7D 109.1 . .
H7C N7 H7D 107.9 . .
C10 N8 Cu2 107(2) . .
C10 N8 H8C 110.2 . .
Cu2 N8 H8C 110.2 . .
C10 N8 H8D 110.2 . .
Cu2 N8 H8D 110.2 . .
H8C N8 H8D 108.5 . .
Na1 Na1 O6W 73.5(11) 2 2
Na1 Na1 O9W 73.6(13) 2 2
O6W Na1 O9W 31.0(12) 2 2
W10 O1 W2 124.1(7) . .
W1 O2 W10 124.6(9) . .
W8 O3 W1 152.1(9) . .
O4' O4 W1 70(7) . .
O4' O4 W2 107(7) . .
W1 O4 W2 126.9(9) . .
O4 O4' W1 95(7) . .
O4 O4' W2 61(6) . .
W1 O4' W2 122(3) . .
W1 O6 W3 150.6(8) . .
W2 O8 Sm1 160.0(8) . .
P1 O9 W10 124.8(7) . .
P1 O9 W2 126.8(8) . .
W10 O9 W2 88.9(4) . .
P1 O9 W1 126.8(7) . .
W10 O9 W1 87.5(4) . .
W2 O9 W1 89.6(4) . .
W4 O10 W2 144.5(8) . .
W4 O10 W4' 31(2) . .
W2 O10 W4' 173(2) . .
W4' O12 W3 155(3) . .
W4' O12 W4 29(3) . .
W3 O12 W4 128.2(8) . .
W8 O13 W3 153.3(8) . .
W4' O14 W4 36(3) . .
W5 O15 W4 124.8(8) . .
W5 O15 W4' 132.1(19) . .
W4 O15 W4' 22.4(17) . .
W4 O16 Sm1 156.0(8) . .
P1 O17 W5 125.9(8) . .
P1 O17 W4 126.1(8) . .
W5 O17 W4 90.2(5) . .
P1 O17 W3 125.9(8) . .
W5 O17 W3 87.1(4) . .
W4 O17 W3 89.5(4) . .
O18' O18 W3 110(2) . .
O18' O18 W5 75(2) . .
W3 O18 W5 125.0(8) . .
O18 O18' O20 124(4) . .
O18 O18' W5 65(2) . .
O20 O18' W5 61.7(19) . .
W5 O19 W6 159.1(8) . .
O18' O20 W5 71(2) . .
O18' O20 W7 131(2) . .
W5 O20 W7 147.6(9) . .
W6 O22 Sm1 134.5(7) . .
O24' O24 W7 91(4) . .
O24' O24 W6 65(4) . .
W7 O24 W6 152.4(9) . .
O24 O24' W6 93(4) . .
O24 O24' W7 66(4) . .
W6 O24' W7 155(3) . .
W6' O25 W6 89(2) . .
W6' O25 W11 34(2) . .
W6 O25 W11 123.1(7) . .
W6' O26 P1 147(3) . .
W6' O26 W11 18(3) . .
P1 O26 W11 129.4(8) . .
W6' O26 W6 76(3) . .
P1 O26 W6 129.0(8) . .
W11 O26 W6 90.0(5) . .
W7 O27 W9 122.4(7) . .
W8 O28 W7 124.0(8) . .
P1 O29 W7 123.3(8) . .
P1 O29 W9 123.9(7) . .
W7 O29 W9 89.5(5) . .
P1 O29 W8 128.2(8) . .
W7 O29 W8 90.2(5) . .
W9 O29 W8 90.7(5) . .
W8 O31 W9 128.7(8) . .
W9 O32 W10 148.4(8) . .
W10 O34 W11 155.2(8) . .
W10 O34 W6' 135.9(17) . .
W11 O34 W6' 26.3(16) . .
W6' O35 W11 36(2) . .
W6' O35 Sm1 98(2) . .
W11 O35 Sm1 133.1(8) . .
W9 O36 W11 150.9(8) . .
W9 O36 W6' 136.5(18) . .
W11 O36 W6' 26.7(16) . .
C2 O40 Sm1 98.5(15) . .
C2 O41 Sm1 128.5(15) . 7_566
C2 O41 Sm1 90.8(13) . .
Sm1 O41 Sm1 109.5(6) 7_566 .
O26 P1 O17 110.8(8) . .
O26 P1 O9 111.7(8) . .
O17 P1 O9 107.1(8) . .
O26 P1 O29 109.1(8) . .
O17 P1 O29 109.6(8) . .
O9 P1 O29 108.5(8) . .
O26 P1 W6' 16.2(15) . .
O17 P1 W6' 126.9(15) . .
O9 P1 W6' 101.7(14) . .
O29 P1 W6' 102.0(14) . .
O8 Sm1 O35 81.9(5) . .
O8 Sm1 O16 72.1(5) . .
O35 Sm1 O16 122.8(5) . .
O8 Sm1 O22 123.9(5) . .
O35 Sm1 O22 78.6(5) . .
O16 Sm1 O22 75.8(5) . .
O8 Sm1 O41 73.3(5) . 7_566
O35 Sm1 O41 82.1(5) . 7_566
O16 Sm1 O41 132.8(5) . 7_566
O22 Sm1 O41 151.4(5) . 7_566
O8 Sm1 O40 130.6(5) . .
O35 Sm1 O40 147.4(5) . .
O16 Sm1 O40 77.4(5) . .
O22 Sm1 O40 83.2(5) . .
O41 Sm1 O40 102.8(5) 7_566 .
O8 Sm1 O1W 143.2(6) . .
O35 Sm1 O1W 75.4(6) . .
O16 Sm1 O1W 144.7(6) . .
O22 Sm1 O1W 79.6(6) . .
O41 Sm1 O1W 75.2(6) 7_566 .
O40 Sm1 O1W 74.8(6) . .
O8 Sm1 O41 83.6(5) . .
O35 Sm1 O41 151.8(5) . .
O16 Sm1 O41 74.6(5) . .
O22 Sm1 O41 129.4(5) . .
O41 Sm1 O41 70.5(6) 7_566 .
O40 Sm1 O41 50.9(5) . .
O1W Sm1 O41 103.3(6) . .
O8 Sm1 W6' 77.6(13) . .
O35 Sm1 W6' 33.8(13) . .
O16 Sm1 W6' 90.3(13) . .
O22 Sm1 W6' 57.8(13) . .
O41 Sm1 W6' 112.4(13) 7_566 .
O40 Sm1 W6' 140.9(13) . .
O1W Sm1 W6' 97.7(13) . .
O41 Sm1 W6' 158.8(13) . .
O5 W1 O4' 102.0(18) . .
O5 W1 O4 102.2(8) . .
O4' W1 O4 15.6(19) . .
O5 W1 O2 102.4(7) . .
O4' W1 O2 104(2) . .
O4 W1 O2 88.4(8) . .
O5 W1 O6 100.0(7) . .
O4' W1 O6 75(2) . .
O4 W1 O6 90.3(7) . .
O2 W1 O6 157.4(6) . .
O5 W1 O3 101.8(7) . .
O4' W1 O3 150.9(19) . .
O4 W1 O3 156.0(7) . .
O2 W1 O3 87.3(6) . .
O6 W1 O3 84.7(6) . .
O5 W1 O9 172.6(6) . .
O4' W1 O9 74.0(17) . .
O4 W1 O9 72.3(6) . .
O2 W1 O9 73.0(6) . .
O6 W1 O9 85.1(5) . .
O3 W1 O9 83.8(6) . .
O7 W2 O8 103.5(7) . .
O7 W2 O10 102.8(7) . .
O8 W2 O10 90.5(6) . .
O7 W2 O1 101.4(7) . .
O8 W2 O1 91.7(6) . .
O10 W2 O1 154.4(6) . .
O7 W2 O4 98.0(7) . .
O8 W2 O4 158.4(7) . .
O10 W2 O4 85.4(7) . .
O1 W2 O4 83.2(7) . .
O7 W2 O4' 102.2(15) . .
O8 W2 O4' 151.9(15) . .
O10 W2 O4' 72.9(16) . .
O1 W2 O4' 94.1(16) . .
O4 W2 O4' 12.6(15) . .
O7 W2 O9 168.0(6) . .
O8 W2 O9 87.3(6) . .
O10 W2 O9 81.8(5) . .
O1 W2 O9 72.8(5) . .
O4 W2 O9 71.2(6) . .
O4' W2 O9 68.4(14) . .
O11 W3 O12 102.6(7) . .
O11 W3 O18 101.1(7) . .
O12 W3 O18 89.3(7) . .
O11 W3 O6 101.5(7) . .
O12 W3 O6 91.0(6) . .
O18 W3 O6 156.7(6) . .
O11 W3 O13 103.1(7) . .
O12 W3 O13 154.2(6) . .
O18 W3 O13 86.1(6) . .
O6 W3 O13 83.6(6) . .
O11 W3 O17 171.3(7) . .
O12 W3 O17 71.6(6) . .
O18 W3 O17 72.7(6) . .
O6 W3 O17 85.4(5) . .
O13 W3 O17 82.9(5) . .
W4' W4 O14 52(4) . .
W4' W4 O16 152(4) . .
O14 W4 O16 105.8(7) . .
W4' W4 O10 77(4) . .
O14 W4 O10 101.0(7) . .
O16 W4 O10 94.0(6) . .
W4' W4 O15 110(4) . .
O14 W4 O15 102.1(7) . .
O16 W4 O15 90.3(7) . .
O10 W4 O15 154.4(6) . .
W4' W4 O12 51(4) . .
O14 W4 O12 98.6(7) . .
O16 W4 O12 155.5(6) . .
O10 W4 O12 84.3(6) . .
O15 W4 O12 81.4(6) . .
W4' W4 O17 120(4) . .
O14 W4 O17 168.2(6) . .
O16 W4 O17 84.8(6) . .
O10 W4 O17 83.1(5) . .
O15 W4 O17 72.1(6) . .
O12 W4 O17 70.7(5) . .
W4 W4' O14 92(6) . .
W4 W4' O12 100(5) . .
O14 W4' O12 149(6) . .
W4 W4' O10 73(4) . .
O14 W4' O10 115(4) . .
O12 W4' O10 96(4) . .
W4 W4' O15 48(3) . .
O14 W4' O15 92(4) . .
O12 W4' O15 76(3) . .
O10 W4' O15 116(4) . .
O21 W5 O19 103.8(7) . .
O21 W5 O20 102.6(7) . .
O19 W5 O20 85.2(6) . .
O21 W5 O15 99.5(7) . .
O19 W5 O15 91.2(6) . .
O20 W5 O15 157.8(7) . .
O21 W5 O18 101.5(7) . .
O19 W5 O18 154.5(6) . .
O20 W5 O18 85.8(7) . .
O15 W5 O18 88.2(7) . .
O21 W5 O18' 98.8(15) . .
O19 W5 O18' 130.6(15) . .
O20 W5 O18' 46.9(15) . .
O15 W5 O18' 127.6(15) . .
O18 W5 O18' 40.0(15) . .
O21 W5 O17 171.4(6) . .
O19 W5 O17 80.7(5) . .
O20 W5 O17 85.0(6) . .
O15 W5 O17 72.8(6) . .
O18 W5 O17 74.8(6) . .
O18' W5 O17 83.4(15) . .
O23 W6 O22 102.5(7) . .
O23 W6 O24' 97.4(16) . .
O22 W6 O24' 148.9(17) . .
O23 W6 O25 100.8(7) . .
O22 W6 O25 95.8(6) . .
O24' W6 O25 103.6(17) . .
O23 W6 O19 103.7(7) . .
O22 W6 O19 93.7(6) . .
O24' W6 O19 58.3(17) . .
O25 W6 O19 151.1(6) . .
O23 W6 O24 95.7(7) . .
O22 W6 O24 161.6(6) . .
O24' W6 O24 21.9(16) . .
O25 W6 O24 82.6(6) . .
O19 W6 O24 79.9(6) . .
O23 W6 O26 171.2(7) . .
O22 W6 O26 83.6(6) . .
O24' W6 O26 79.7(15) . .
O25 W6 O26 72.1(5) . .
O19 W6 O26 82.0(5) . .
O24 W6 O26 78.5(5) . .
O23 W6 W6' 140.6(16) . .
O22 W6 W6' 77.6(16) . .
O24' W6 W6' 102(2) . .
O25 W6 W6' 41.2(16) . .
O19 W6 W6' 115.7(16) . .
O24 W6 W6' 89.6(16) . .
O26 W6 W6' 34.0(16) . .
W11 W6' O26 139(6) . .
W11 W6' O25 88(4) . .
O26 W6' O25 113(4) . .
W11 W6' O35 75(4) . .
O26 W6' O35 126(4) . .
O25 W6' O35 107(4) . .
W11 W6' O36 57(3) . .
O26 W6' O36 92(3) . .
O25 W6' O36 79(3) . .
O35 W6' O36 131(4) . .
W11 W6' O34 52(3) . .
O26 W6' O34 94(3) . .
O25 W6' O34 136(4) . .
O35 W6' O34 81(3) . .
O36 W6' O34 64.9(18) . .
W11 W6' W6 137(5) . .
O26 W6' W6 70(3) . .
O25 W6' W6 49.9(18) . .
O35 W6' W6 117(3) . .
O36 W6' W6 104(2) . .
O34 W6' W6 161(3) . .
W11 W6' P1 122(4) . .
O26 W6' P1 16.8(15) . .
O25 W6' P1 120(3) . .
O35 W6' P1 129(3) . .
O36 W6' P1 78.7(19) . .
O34 W6' P1 78.5(19) . .
W6 W6' P1 83.6(19) . .
W11 W6' Sm1 122(4) . .
O26 W6' Sm1 82(3) . .
O25 W6' Sm1 114(3) . .
O35 W6' Sm1 48.4(17) . .
O36 W6' Sm1 166(3) . .
O34 W6' Sm1 103(2) . .
W6 W6' Sm1 85.1(19) . .
P1 W6' Sm1 92.5(19) . .
O39 W7 O24 103.4(7) . .
O39 W7 O27 98.0(7) . .
O24 W7 O27 92.3(7) . .
O39 W7 O20 102.6(7) . .
O24 W7 O20 87.9(7) . .
O27 W7 O20 158.7(6) . .
O39 W7 O28 100.0(7) . .
O24 W7 O28 156.5(6) . .
O27 W7 O28 85.8(6) . .
O20 W7 O28 85.6(6) . .
O39 W7 O24' 106.5(15) . .
O24 W7 O24' 22.7(14) . .
O27 W7 O24' 113.6(16) . .
O20 W7 O24' 65.3(16) . .
O28 W7 O24' 144.0(15) . .
O39 W7 O29 169.1(6) . .
O24 W7 O29 84.7(6) . .
O27 W7 O29 74.2(5) . .
O20 W7 O29 84.7(6) . .
O28 W7 O29 72.3(5) . .
O24' W7 O29 83.8(14) . .
O38 W8 O13 103.2(7) . .
O38 W8 O28 102.7(7) . .
O13 W8 O28 88.9(6) . .
O38 W8 O3 100.6(7) . .
O13 W8 O3 84.8(6) . .
O28 W8 O3 156.7(7) . .
O38 W8 O31 102.9(7) . .
O13 W8 O31 153.7(6) . .
O28 W8 O31 87.6(6) . .
O3 W8 O31 88.3(6) . .
O38 W8 O29 172.0(6) . .
O13 W8 O29 83.9(6) . .
O28 W8 O29 73.4(6) . .
O3 W8 O29 83.6(6) . .
O31 W8 O29 70.2(5) . .
O30 W9 O36 102.3(7) . .
O30 W9 O32 102.4(7) . .
O36 W9 O32 89.7(6) . .
O30 W9 O31 103.0(7) . .
O36 W9 O31 154.6(6) . .
O32 W9 O31 86.6(6) . .
O30 W9 O27 100.1(7) . .
O36 W9 O27 90.0(6) . .
O32 W9 O27 157.0(6) . .
O31 W9 O27 83.8(6) . .
O30 W9 O29 171.2(6) . .
O36 W9 O29 84.2(6) . .
O32 W9 O29 83.3(5) . .
O31 W9 O29 70.4(5) . .
O27 W9 O29 73.8(5) . .
O33 W10 O34 101.9(7) . .
O33 W10 O1 100.2(7) . .
O34 W10 O1 92.1(6) . .
O33 W10 O32 101.5(7) . .
O34 W10 O32 85.8(6) . .
O1 W10 O32 158.1(6) . .
O33 W10 O2 100.7(7) . .
O34 W10 O2 156.9(6) . .
O1 W10 O2 88.7(6) . .
O32 W10 O2 85.0(6) . .
O33 W10 O9 172.6(6) . .
O34 W10 O9 83.5(5) . .
O1 W10 O9 74.2(5) . .
O32 W10 O9 84.0(5) . .
O2 W10 O9 74.6(6) . .
W6' W11 O37 155(4) . .
W6' W11 O35 69(3) . .
O37 W11 O35 102.5(7) . .
W6' W11 O25 58(3) . .
O37 W11 O25 100.7(7) . .
O35 W11 O25 93.2(7) . .
W6' W11 O34 102(3) . .
O37 W11 O34 102.0(7) . .
O35 W11 O34 94.5(6) . .
O25 W11 O34 153.7(6) . .
W6' W11 O36 97(3) . .
O37 W11 O36 93.4(7) . .
O35 W11 O36 164.1(6) . .
O25 W11 O36 84.2(6) . .
O34 W11 O36 81.5(6) . .
W6' W11 O26 23(4) . .
O37 W11 O26 170.7(6) . .
O35 W11 O26 84.3(6) . .
O25 W11 O26 72.3(5) . .
O34 W11 O26 83.5(5) . .
O36 W11 O26 80.0(5) . .

loop_
_geom_bond_atom_site_label_1
_geom_bond_atom_site_label_2
_geom_bond_distance
_geom_bond_site_symmetry_2
C1 C2 1.47(3) .
C1 H1E 0.9600 .
C1 H1D 0.9600 .
C1 H1C 0.9600 .
C2 O40 1.22(3) .
C2 O41 1.32(3) .
C3 C4 1.49(4) .
C3 N1 1.50(4) .
C3 H3A 0.9700 .
C3 H3B 0.9700 .
C4 N2 1.53(3) .
C4 H4A 0.9700 .
C4 H4B 0.9700 .
C5 C6 1.46(4) .
C5 N3 1.47(3) .
C5 H5A 0.9700 .
C5 H5B 0.9700 .
C6 N4 1.50(3) .
C7 N5 1.41(4) .
C7 C8 1.47(5) .
C7 H7A 0.9700 .
C7 H7B 0.9700 .
C8 N6 1.46(5) .
C8 H8A 0.9700 .
C8 H8B 0.9700 .
C9 C10 1.38(5) .
C9 N7 1.57(5) .
C9 H9A 0.9700 .
C9 H9B 0.9700 .
C10 N8 1.48(5) .
C10 H10A 0.9700 .
C10 H10B 0.9700 .
Cu1 N3 2.00(2) .
Cu1 N1 2.02(3) .
Cu1 N2 2.029(19) .
Cu1 N4 2.048(17) .
Cu1 O4W 2.27(2) .
Cu2 N8 1.97(3) .
Cu2 N7 2.01(3) .
Cu2 N6 2.02(3) .
Cu2 N5 2.02(2) .
Cu2 O5W 2.43(4) .
N1 H1A 0.9000 .
N1 H1B 0.9000 .
N2 H2A 0.9000 .
N2 H2B 0.9000 .
N3 H3C 0.9000 .
N3 H3D 0.9000 .
N4 H4C 0.9000 .
N4 H4D 0.9000 .
N5 H5C 0.9000 .
N5 H5D 0.9000 .
N6 H6C 0.9000 .
N6 H6D 0.9000 .
N7 H7C 0.9000 .
N7 H7D 0.9000 .
N8 H8C 0.9000 .
N8 H8D 0.9000 .
Na1 Na1 0.901(18) 2
Na1 O6W 2.02(3) 2
Na1 O9W 2.92(4) 2
O1 W10 1.909(14) .
O1 W2 1.954(14) .
O2 W1 1.915(16) .
O2 W10 1.928(16) .
O3 W8 1.895(15) .
O3 W1 1.924(15) .
O4 O4' 0.51(6) .
O4 W1 1.874(17) .
O4 W2 2.022(17) .
O4' W1 1.76(5) .
O4' W2 2.22(5) .
O5 W1 1.707(17) .
O6 W1 1.916(14) .
O6 W3 1.927(14) .
O7 W2 1.720(16) .
O8 W2 1.781(15) .
O8 Sm1 2.333(16) .
O9 P1 1.531(14) .
O9 W10 2.422(13) .
O9 W2 2.449(13) .
O9 W1 2.496(13) .
O10 W4 1.896(14) .
O10 W2 1.923(14) .
O10 W4' 1.93(7) .
O11 W3 1.711(17) .
O12 W4' 1.62(7) .
O12 W3 1.829(15) .
O12 W4 2.050(15) .
O13 W8 1.888(15) .
O13 W3 1.942(15) .
O14 W4' 1.36(7) .
O14 W4 1.725(16) .
O15 W5 1.918(15) .
O15 W4 1.966(15) .
O15 W4' 2.49(8) .
O16 W4 1.761(15) .
O16 Sm1 2.342(15) .
O17 P1 1.523(14) .
O17 W5 2.429(14) .
O17 W4 2.430(14) .
O17 W3 2.527(14) .
O18 O18' 1.37(5) .
O18 W3 1.918(16) .
O18 W5 1.934(16) .
O18' O20 1.59(5) .
O18' W5 2.06(5) .
O19 W5 1.867(14) .
O19 W6 1.925(13) .
O20 W5 1.912(16) .
O20 W7 1.933(15) .
O21 W5 1.712(17) .
O22 W6 1.739(14) .
O22 Sm1 2.385(14) .
O23 W6 1.723(17) .
O24 O24' 0.77(5) .
O24 W7 1.824(15) .
O24 W6 2.061(15) .
O24' W6 1.87(5) .
O24' W7 1.99(5) .
O25 W6' 1.65(7) .
O25 W6 1.912(14) .
O25 W11 1.944(14) .
O26 W6' 1.44(7) .
O26 P1 1.494(15) .
O26 W11 2.382(13) .
O26 W6 2.412(14) .
O27 W7 1.929(14) .
O27 W9 1.950(14) .
O28 W8 1.893(14) .
O28 W7 1.985(15) .
O29 P1 1.568(14) .
O29 W7 2.412(14) .
O29 W9 2.413(13) .
O29 W8 2.425(14) .
O30 W9 1.713(16) .
O31 W8 1.908(14) .
O31 W9 1.911(14) .
O32 W9 1.887(13) .
O32 W10 1.927(13) .
O33 W10 1.710(16) .
O34 W10 1.883(14) .
O34 W11 1.945(14) .
O34 W6' 2.42(7) .
O35 W6' 1.74(7) .
O35 W11 1.798(15) .
O35 Sm1 2.338(15) .
O36 W9 1.836(15) .
O36 W11 2.037(14) .
O36 W6' 2.42(7) .
O37 W11 1.719(16) .
O38 W8 1.766(16) .
O39 W7 1.706(16) .
O40 Sm1 2.483(16) .
O41 Sm1 2.479(16) 7_566
O41 Sm1 2.592(16) .
O1W Sm1 2.50(2) .
O6W Na1 2.02(3) 2
O8W Na1 0.55(5) 2
O9W Na1 2.92(4) 2
P1 W6' 2.81(7) .
Sm1 O41 2.479(16) 7_566
Sm1 W6' 3.10(7) .
W4 W4' 1.01(8) .
W6 W6' 2.50(7) .
W6' W11 1.10(7) .
